data_4002997
loop_
_publ_author_name
'Tremblay, Marie-H\'el\`ene'
'Bacsa, John'
'Zhao, Boqin'
'Pulvirenti, Federico'
'Barlow, Stephen'
'Marder, Seth R.'

_publ_section_title
;
 Structures of (4-Y-C6H4CH2NH3)2PbI4 {Y = H, F, Cl, Br, I}: Tuning of
 Hybrid Organic Inorganic Perovskite Structures from Ruddlesden--Popper to
 Dion--Jacobson Limits
;
_journal_issue 16
_journal_name_full 'Chemistry of Materials'
_journal_page_first 6145
_journal_paper_doi 10.1021/acs.chemmater.9b01564
_journal_volume 31
_journal_year 2019
_chemical_formula_moiety '0.5(I8 Pb2), 2(C7 H9 I N)'
_chemical_formula_sum 'C14 H18 I6 N2 Pb'
_chemical_formula_weight 1182.89
_space_group_crystal_system monoclinic
_space_group_IT_number 14
_space_group_name_Hall '-P 2ybc'
_space_group_name_H-M_alt 'P 1 21/c 1'
_symmetry_space_group_name_Hall '-P 2ybc'
_symmetry_space_group_name_H-M 'P 1 21/c 1'
_atom_sites_solution_hydrogens geom
_atom_sites_solution_primary dual
_audit_creation_date 2019-01-24
_audit_creation_method
;
Olex2 1.2-alpha
(compiled 2018.07.26 svn.r3523 for OlexSys, GUI svn.r5532)
;
_cell_angle_alpha 90
_cell_angle_beta 103.3561(14)
_cell_angle_gamma 90
_cell_formula_units_Z 2
_cell_length_a 16.9722(2)
_cell_length_b 8.87790(12)
_cell_length_c 8.67966(11)
_cell_measurement_reflns_used 30547
_cell_measurement_temperature 100.00(10)
_cell_measurement_theta_max 38.1740
_cell_measurement_theta_min 2.3350
_cell_volume 1272.46(3)
_computing_cell_refinement 'CrysAlisPro 1.171.40.37a (Rigaku OD, 2019)'
_computing_data_collection 'CrysAlisPro 1.171.40.37a (Rigaku OD, 2019)'
_computing_data_reduction 'CrysAlisPro 1.171.40.37a (Rigaku OD, 2019)'
_computing_molecular_graphics 'Olex2 (Dolomanov et al., 2009)'
_computing_publication_material 'Olex2 (Dolomanov et al., 2009)'
_computing_structure_refinement 'ShelXL (Sheldrick, 2015)'
_computing_structure_solution 'ShelXT (Sheldrick, 2015)'
_diffrn_ambient_environment N~2~
_diffrn_ambient_temperature 100.00(10)
_diffrn_detector 'CCD plate'
_diffrn_detector_area_resol_mean 10.0000
_diffrn_detector_type HyPix
_diffrn_measured_fraction_theta_full 0.876
_diffrn_measured_fraction_theta_max 0.935
_diffrn_measurement_details
;
List of Runs (angles in degrees, time in seconds):

  # Type    Start    End  Width  t~exp~   \w     \q     \k     \f   Frames
--------------------------------------------------------------------------
  1  \w    -55.00 -11.00   0.50    2.00    --  -25.84 -41.00  -2.00   88
  2  \w    -21.00   4.00   0.50    2.00    --  -25.84  41.00 150.00   50
  3  \w     31.00  56.00   0.50    2.00    --   25.84  41.00 150.00   50
  4  \w    -28.00  -3.00   0.50    2.00    --   25.84 -41.00  -2.00   50
  5  \w    -47.00  31.00   0.50    2.00    --   25.84 -57.00 -90.00  156
  6  \w     10.00  99.00   0.50    2.00    --   25.84  57.00  30.00  178
  7  \w    -39.00 -13.00   0.50    2.00    --   25.84 -57.00 -60.00   52
  8  \w      2.00  98.00   0.50    2.00    --   25.84  77.00 120.00  192
  9  \w     27.00  98.00   0.50    2.00    --   25.84  57.00 -60.00  142
 10  \w    -32.00  38.00   0.50    2.00    --   25.84 -57.00-150.00  140
 11  \w    -46.00  46.00   0.50    2.00    --   25.84 -77.00-150.00  184
 12  \w     14.00  86.00   0.50    2.00    --   25.84  57.00-180.00  144
 13  \w     19.00  95.00   0.50    2.00    --   25.84  57.00-120.00  152
;
_diffrn_measurement_device 'four-circle diffractometer'
_diffrn_measurement_device_type 'XtaLAB Synergy, Dualflex, HyPix'
_diffrn_measurement_method '\w scans'
_diffrn_orient_matrix_type 'CrysAlisPro convention (1999,Acta A55,543-557)'
_diffrn_orient_matrix_UB_11 0.0372622000
_diffrn_orient_matrix_UB_12 -0.0119531000
_diffrn_orient_matrix_UB_13 0.0555960000
_diffrn_orient_matrix_UB_21 0.0149313000
_diffrn_orient_matrix_UB_22 -0.0400659000
_diffrn_orient_matrix_UB_23 -0.0579957000
_diffrn_orient_matrix_UB_31 0.0153071000
_diffrn_orient_matrix_UB_32 0.0680828000
_diffrn_orient_matrix_UB_33 -0.0244113000
_diffrn_radiation_monochromator mirror
_diffrn_radiation_probe x-ray
_diffrn_radiation_type MoK\a
_diffrn_radiation_wavelength 0.71073
_diffrn_reflns_av_R_equivalents 0.0526
_diffrn_reflns_av_unetI/netI 0.0289
_diffrn_reflns_Laue_measured_fraction_full 0.876
_diffrn_reflns_Laue_measured_fraction_max 0.935
_diffrn_reflns_limit_h_max 27
_diffrn_reflns_limit_h_min -28
_diffrn_reflns_limit_k_max 14
_diffrn_reflns_limit_k_min -14
_diffrn_reflns_limit_l_max 14
_diffrn_reflns_limit_l_min -14
_diffrn_reflns_number 35845
_diffrn_reflns_point_group_measured_fraction_full 0.876
_diffrn_reflns_point_group_measured_fraction_max 0.935
_diffrn_reflns_theta_full 25.242
_diffrn_reflns_theta_max 36.307
_diffrn_reflns_theta_min 2.467
_diffrn_source 'micro-focus sealed X-ray tube'
_diffrn_source_type 'PhotonJet (Mo) X-ray Source'
_exptl_absorpt_coefficient_mu 13.909
_exptl_absorpt_correction_T_max 0.264
_exptl_absorpt_correction_T_min 0.043
_exptl_absorpt_correction_type gaussian
_exptl_absorpt_process_details
;
CrysAlisPro 1.171.40.37a (Rigaku Oxford Diffraction, 2019)
Numerical absorption correction based on gaussian integration over
            a multifaceted crystal model
Spherical absorption correction
 using equivalent radius and absorption coefficient.
Empirical absorption correction using spherical harmonics,
 implemented in SCALE3 ABSPACK scaling algorithm.
;
_exptl_crystal_colour orange
_exptl_crystal_colour_primary orange
_exptl_crystal_density_diffrn 3.087
_exptl_crystal_description prism
_exptl_crystal_F_000 1032
_exptl_crystal_recrystallization_method 'The material was recrystallised from --- by as supplied'
_exptl_crystal_size_max 0.353
_exptl_crystal_size_mid 0.297
_exptl_crystal_size_min 0.13
_refine_diff_density_max 1.989
_refine_diff_density_min -2.477
_refine_diff_density_rms 0.195
_refine_ls_extinction_coef 0.00426(14)
_refine_ls_extinction_expression Fc^*^=kFc[1+0.001xFc^2^\l^3^/sin(2\q)]^-1/4^
_refine_ls_extinction_method 'SHELXL-2018/3 (Sheldrick 2018)'
_refine_ls_goodness_of_fit_ref 1.045
_refine_ls_hydrogen_treatment constr
_refine_ls_matrix_type full
_refine_ls_number_parameters 108
_refine_ls_number_reflns 5770
_refine_ls_number_restraints 0
_refine_ls_restrained_S_all 1.045
_refine_ls_R_factor_all 0.0265
_refine_ls_R_factor_gt 0.0237
_refine_ls_shift/su_max 0.002
_refine_ls_shift/su_mean 0.000
_refine_ls_structure_factor_coef Fsqd
_refine_ls_weighting_details 'w=1/[\s^2^(Fo^2^)+(0.0286P)^2^] where P=(Fo^2^+2Fc^2^)/3'
_refine_ls_weighting_scheme calc
_refine_ls_wR_factor_gt 0.0517
_refine_ls_wR_factor_ref 0.0526
_reflns_Friedel_coverage 0.000
_reflns_number_gt 5437
_reflns_number_total 5770
_reflns_threshold_expression 'I > 2\s(I)'
_cod_data_source_file cm9b01564_si_005.cif
_cod_data_source_block mht-iv-63-e
_cod_database_code 4002997
_shelx_shelxl_version_number 2018/3
_chemical_oxdiff_formula 'C28  H36  I12  N4  Pb2  '
_shelx_space_group_comment
;
The symmetry employed for this shelxl refinement is uniquely defined
by the following loop, which should always be used as a source of
symmetry information in preference to the above space-group names.
They are only intended as comments.
;
_reflns_odcompleteness_completeness 99.97
_reflns_odcompleteness_iscentric 1
_reflns_odcompleteness_theta 36.23
_olex2_refinement_description
;
1. Fixed Uiso
 At 1.2 times of:
  All C(H) groups, All C(H,H) groups
 At 1.5 times of:
  All N(H,H,H) groups
2.a Secondary CH2 refined with riding coordinates:
 C11(H11A,H11B)
2.b Aromatic/amide H refined with riding coordinates:
 C8(H8), C6(H6), C5(H5), C9(H9)
2.c Idealised Me refined as rotating group:
 N12(H12A,H12B,H12C)
;
_olex2_diffrn_ambient_temperature_device 'Oxford Cryosystems'
_olex2_exptl_crystal_mounting_method 'The crystal was mounted on a loop with paratone oil'
_olex2_submission_original_sample_id MHT-IV-63-E
_olex2_submission_special_instructions 'No special instructions were received'
_oxdiff_exptl_absorpt_empirical_details
;
Empirical correction (ABSPACK) includes:
- Absorption correction using spherical harmonics
- Frame scaling
- Detector area scaling
;
_oxdiff_exptl_absorpt_empirical_full_max 1.866
_oxdiff_exptl_absorpt_empirical_full_min 0.689
_oxdiff_exptl_absorpt_spherical_max 0.134
_oxdiff_exptl_absorpt_spherical_min 0.092

loop_
_space_group_symop_operation_xyz
'x, y, z'
'-x, y+1/2, -z+1/2'
'-x, -y, -z'
'x, -y-1/2, z-1/2'

loop_
_atom_site_label
_atom_site_type_symbol
_atom_site_fract_x
_atom_site_fract_y
_atom_site_fract_z
_atom_site_U_iso_or_equiv
_atom_site_adp_type
_atom_site_occupancy
_atom_site_site_symmetry_order
_atom_site_calc_flag
_atom_site_refinement_flags_posn
_atom_site_refinement_flags_adp
_atom_site_refinement_flags_occupancy
Pb1 Pb 0.500000 0.500000 0.500000 0.01333(3) Uani 1 2 d S T P
I2 I 0.50458(2) 0.30209(2) 0.19907(2) 0.01812(4) Uani 1 1 d . . .
I3 I 0.30710(2) 0.46342(2) 0.43331(2) 0.01848(4) Uani 1 1 d . . .
I10 I 1.07024(2) 0.41968(2) 0.33406(2) 0.02796(4) Uani 1 1 d . . .
N12 N 0.65568(14) 0.5680(3) 0.1361(2) 0.0209(4) Uani 1 1 d . . .
H12A H 0.602873 0.578591 0.094869 0.031 Uiso 1 1 calc GR . .
H12B H 0.680901 0.654252 0.126731 0.031 Uiso 1 1 calc GR . .
H12C H 0.663659 0.543761 0.238062 0.031 Uiso 1 1 calc GR . .
C11 C 0.68913(17) 0.4443(3) 0.0487(3) 0.0240(5) Uani 1 1 d . . .
H11A H 0.663402 0.349245 0.062417 0.029 Uiso 1 1 calc R . .
H11B H 0.677433 0.467193 -0.063569 0.029 Uiso 1 1 calc R . .
C7 C 0.77876(17) 0.4314(3) 0.1116(3) 0.0204(4) Uani 1 1 d . . .
C8 C 0.81035(19) 0.3402(3) 0.2426(3) 0.0252(5) Uani 1 1 d . . .
H8 H 0.775400 0.283405 0.287479 0.030 Uiso 1 1 calc R . .
C6 C 0.83193(19) 0.5123(3) 0.0414(3) 0.0243(5) Uani 1 1 d . . .
H6 H 0.811551 0.570060 -0.048357 0.029 Uiso 1 1 calc R . .
C5 C 0.91430(18) 0.5074(3) 0.1041(3) 0.0238(5) Uani 1 1 d . . .
H5 H 0.949160 0.563019 0.057866 0.029 Uiso 1 1 calc R . .
C9 C 0.89290(18) 0.3332(3) 0.3063(3) 0.0251(5) Uani 1 1 d . . .
H9 H 0.913462 0.272785 0.393888 0.030 Uiso 1 1 calc R . .
C4 C 0.94527(18) 0.4187(3) 0.2369(3) 0.0224(4) Uani 1 1 d . . .

loop_
_atom_site_aniso_label
_atom_site_aniso_U_11
_atom_site_aniso_U_22
_atom_site_aniso_U_33
_atom_site_aniso_U_23
_atom_site_aniso_U_13
_atom_site_aniso_U_12
Pb1 0.01469(5) 0.01304(5) 0.01269(4) -0.00009(3) 0.00403(3) 0.00004(3)
I2 0.02131(7) 0.01718(6) 0.01693(6) -0.00554(4) 0.00660(5) -0.00255(5)
I3 0.01441(6) 0.02142(7) 0.01908(6) 0.00003(5) 0.00280(5) 0.00184(5)
I10 0.02075(8) 0.03215(9) 0.02990(8) 0.00269(6) 0.00366(6) 0.00215(6)
N12 0.0183(9) 0.0239(9) 0.0208(8) 0.0022(7) 0.0056(7) 0.0004(7)
C11 0.0199(11) 0.0288(12) 0.0242(10) -0.0083(9) 0.0067(9) -0.0037(9)
C7 0.0199(10) 0.0203(10) 0.0227(9) -0.0034(7) 0.0080(8) -0.0017(8)
C8 0.0269(13) 0.0229(11) 0.0277(11) 0.0009(9) 0.0103(10) -0.0043(10)
C6 0.0206(12) 0.0298(12) 0.0239(10) 0.0026(8) 0.0078(9) 0.0021(9)
C5 0.0194(12) 0.0284(12) 0.0262(11) 0.0022(8) 0.0106(9) 0.0004(9)
C9 0.0240(12) 0.0230(11) 0.0289(11) 0.0027(9) 0.0074(9) 0.0009(9)
C4 0.0229(12) 0.0224(10) 0.0221(9) -0.0016(8) 0.0057(9) 0.0031(9)

loop_
_atom_type_symbol
_atom_type_description
_atom_type_scat_dispersion_real
_atom_type_scat_dispersion_imag
_atom_type_scat_source
C C 0.0033 0.0016 'International Tables Vol C Tables 4.2.6.8 and 6.1.1.4'
H H 0.0000 0.0000 'International Tables Vol C Tables 4.2.6.8 and 6.1.1.4'
I I -0.4742 1.8119 'International Tables Vol C Tables 4.2.6.8 and 6.1.1.4'
N N 0.0061 0.0033 'International Tables Vol C Tables 4.2.6.8 and 6.1.1.4'
Pb Pb -3.3944 10.1111 'International Tables Vol C Tables 4.2.6.8 and 6.1.1.4'

loop_
_exptl_crystal_face_index_h
_exptl_crystal_face_index_k
_exptl_crystal_face_index_l
_exptl_crystal_face_perp_dist
-2 2 1 0.1763
2 1 -1 0.1326
2 -1 -1 0.1643
0 -1 0 0.1548
0 1 0 0.1506
2 2 -1 0.1410
-2 -2 1 0.1486
1 0 0 0.0651
-1 0 0 0.0650
-1 2 -1 0.1368
1 -2 1 0.1636
-1 1 0 0.1326
-1 1 -1 0.1253
1 -1 1 0.1622
0 1 -1 0.1238
2 1 0 0.1300
-2 0 -1 0.1525
2 0 1 0.1258
-6 0 12 0.1543
1 -6 -11 0.1689
-7 -12 0 0.1323
-3 9 9 0.1812
-12 -2 12 0.1443
5 -7 -10 0.1600
12 8 -8 0.1315
7 12 0 0.1450
-1 -2 12 0.1286
4 3 11 0.1524
-8 -7 -8 0.1541
-11 -11 0 0.1135

loop_
_geom_angle_atom_site_label_1
_geom_angle_atom_site_label_2
_geom_angle_atom_site_label_3
_geom_angle
_geom_angle_site_symmetry_1
_geom_angle_site_symmetry_3
I2 Pb1 I2 180.0 . 3_666
I2 Pb1 I2 91.259(2) 3_666 4_566
I2 Pb1 I2 88.741(2) . 4_566
I2 Pb1 I2 88.741(2) 3_666 2_655
I2 Pb1 I2 91.259(2) . 2_655
I2 Pb1 I2 180.0 4_566 2_655
I2 Pb1 I3 95.250(4) 4_566 3_666
I2 Pb1 I3 84.750(4) 4_566 .
I2 Pb1 I3 89.227(4) 3_666 .
I2 Pb1 I3 89.227(4) . 3_666
I2 Pb1 I3 90.773(4) . .
I2 Pb1 I3 95.250(4) 2_655 .
I2 Pb1 I3 84.750(4) 2_655 3_666
I2 Pb1 I3 90.773(4) 3_666 3_666
I3 Pb1 I3 180.0 . 3_666
Pb1 I2 Pb1 156.113(5) . 2_645
H12A N12 H12B 109.5 . .
H12A N12 H12C 109.5 . .
H12B N12 H12C 109.5 . .
C11 N12 H12A 109.5 . .
C11 N12 H12B 109.5 . .
C11 N12 H12C 109.5 . .
N12 C11 H11A 109.7 . .
N12 C11 H11B 109.7 . .
H11A C11 H11B 108.2 . .
C7 C11 N12 109.8(2) . .
C7 C11 H11A 109.7 . .
C7 C11 H11B 109.7 . .
C8 C7 C11 120.5(2) . .
C8 C7 C6 119.1(3) . .
C6 C7 C11 120.4(2) . .
C7 C8 H8 119.5 . .
C9 C8 C7 120.9(3) . .
C9 C8 H8 119.5 . .
C7 C6 H6 119.7 . .
C5 C6 C7 120.6(3) . .
C5 C6 H6 119.7 . .
C6 C5 H5 120.0 . .
C6 C5 C4 119.9(3) . .
C4 C5 H5 120.0 . .
C8 C9 H9 120.5 . .
C8 C9 C4 119.1(3) . .
C4 C9 H9 120.5 . .
C5 C4 I10 119.0(2) . .
C5 C4 C9 120.3(3) . .
C9 C4 I10 120.75(19) . .

loop_
_geom_bond_atom_site_label_1
_geom_bond_atom_site_label_2
_geom_bond_distance
_geom_bond_site_symmetry_2
Pb1 I2 3.16378(13) .
Pb1 I2 3.18148(14) 4_566
Pb1 I2 3.18148(14) 2_655
Pb1 I2 3.16381(13) 3_666
Pb1 I3 3.20684(17) .
Pb1 I3 3.20686(17) 3_666
I10 C4 2.094(3) .
N12 H12A 0.8900 .
N12 H12B 0.8900 .
N12 H12C 0.8900 .
N12 C11 1.518(4) .
C11 H11A 0.9700 .
C11 H11B 0.9700 .
C11 C7 1.497(4) .
C7 C8 1.398(4) .
C7 C6 1.398(4) .
C8 H8 0.9300 .
C8 C9 1.384(4) .
C6 H6 0.9300 .
C6 C5 1.379(4) .
C5 H5 0.9300 .
C5 C4 1.394(4) .
C9 H9 0.9300 .
C9 C4 1.406(4) .

loop_
_exptl_oxdiff_crystal_face_indexfrac_h
_exptl_oxdiff_crystal_face_indexfrac_k
_exptl_oxdiff_crystal_face_indexfrac_l
_exptl_oxdiff_crystal_face_x
_exptl_oxdiff_crystal_face_y
_exptl_oxdiff_crystal_face_z
-1.9894 2.0039 0.9990 -0.0425 -0.1679 0.0816
2.0081 0.9976 -0.9996 0.0073 0.0480 0.1231
1.9956 -1.0034 -0.9992 0.0308 0.1279 -0.0134
-0.0062 -1.0005 0.0002 0.0117 0.0400 -0.0682
0.0062 1.0005 -0.0002 -0.0117 -0.0400 0.0682
2.0143 1.9981 -0.9998 -0.0044 0.0080 0.1913
-2.0143 -1.9981 0.9998 0.0044 -0.0080 -0.1913
0.9988 -0.0018 0.0014 0.0373 0.0149 0.0151
-0.9988 0.0018 -0.0014 -0.0373 -0.0149 -0.0151
-0.9822 2.0034 -1.0041 -0.1164 -0.0367 0.1459
0.9822 -2.0034 1.0041 0.1164 0.0367 -0.1459
-0.9926 1.0023 -0.0016 -0.0491 -0.0549 0.0531
-0.9884 1.0030 -1.0039 -0.1046 0.0033 0.0777
0.9884 -1.0030 1.0039 0.1046 -0.0033 -0.0777
0.0104 1.0012 -1.0025 -0.0673 0.0182 0.0928
2.0039 0.9969 0.0027 0.0629 -0.0102 0.0985
-1.9935 0.0043 -1.0051 -0.1302 0.0284 -0.0057
1.9935 -0.0043 1.0051 0.1302 -0.0284 0.0057
-6.4690 -0.0211 12.2292 0.4391 -0.8050 -0.3990
1.1415 -6.0014 -10.5728 -0.4735 0.8707 -0.1330
-6.8499 -11.9594 -0.0542 -0.1153 0.3800 -0.9178
-3.2593 8.5813 8.9042 0.2710 -0.9089 0.3170
-11.8308 -2.0203 11.5667 0.2264 -0.7665 -0.6010
5.0324 -7.2359 -9.9853 -0.2811 0.9442 -0.1719
12.2811 7.8917 -8.3812 -0.1027 0.3533 0.9299
6.7902 11.9638 0.1217 0.1168 -0.3850 0.9155
-1.1852 -2.3575 11.8204 0.6412 -0.6088 -0.4672
4.3539 3.1298 10.8133 0.7260 -0.6875 0.0158
-8.4408 -7.4281 -7.6232 -0.6496 0.6137 -0.4488
-11.2691 -10.9569 0.0206 -0.2878 0.2695 -0.9190
